data_7215313
loop_
_publ_author_name
'Wu, Hua'
'Liu, Hai-Yan'
'Liu, Bo'
'Yang, Jin'
'Liu, Ying-Ying'
'Ma, Jian-Fang'
'Liu, Yun-Yu'
'Bai, Hong-Ye'

_publ_section_title
;
 Two unprecedented 3D metal--organic polyrotaxane frameworks based on a
 new flexible tri(imidazole) ligand
;
_journal_issue 10
_journal_name_full CrystEngComm
_journal_page_first 3402
_journal_paper_doi 10.1039/c0ce00908c
_journal_volume 13
_journal_year 2011
_chemical_formula_moiety 'C35 H25 Cd N7 O5, 2(H2 O)'
_chemical_formula_sum 'C35 H29 Cd N7 O7'
_chemical_formula_weight 772.05
_chemical_name_systematic
;
?
;
_space_group_IT_number 14
_symmetry_cell_setting monoclinic
_symmetry_space_group_name_Hall '-P 2yn'
_symmetry_space_group_name_H-M 'P 1 21/n 1'
_atom_sites_solution_hydrogens geom
_atom_sites_solution_primary direct
_atom_sites_solution_secondary difmap
_audit_creation_method SHELXL-97
_cell_angle_alpha 90.00
_cell_angle_beta 96.628(2)
_cell_angle_gamma 90.00
_cell_formula_units_Z 4
_cell_length_a 10.0108(2)
_cell_length_b 18.5140(4)
_cell_length_c 18.8711(4)
_cell_measurement_reflns_used 6002
_cell_measurement_temperature 293(2)
_cell_measurement_theta_max 67.2
_cell_measurement_theta_min 4.7
_cell_volume 3474.19(13)
_computing_cell_refinement CrysAlis
_computing_data_collection 'CrysAlis (Oxford Diffraction, 2006)'
_computing_data_reduction CrysAlis
_computing_structure_refinement 'SHELXL-97 (Sheldrick, 2008)'
_computing_structure_solution 'SHELXS-97 (Sheldrick, 1997)'
_diffrn_ambient_temperature 293(2)
_diffrn_detector_area_resol_mean 10.0
_diffrn_measured_fraction_theta_full 0.960
_diffrn_measured_fraction_theta_max 0.967
_diffrn_measurement_device_type 'Oxford Diffraction Gemini R Ultra'
_diffrn_measurement_method '\w scan'
_diffrn_radiation_monochromator graphite
_diffrn_radiation_source 'fine-focus sealed tube'
_diffrn_radiation_type CuK\a
_diffrn_radiation_wavelength 1.54184
_diffrn_reflns_av_R_equivalents 0.0980
_diffrn_reflns_av_sigmaI/netI 0.0982
_diffrn_reflns_limit_h_max 11
_diffrn_reflns_limit_h_min -11
_diffrn_reflns_limit_k_max 21
_diffrn_reflns_limit_k_min -18
_diffrn_reflns_limit_l_max 22
_diffrn_reflns_limit_l_min -22
_diffrn_reflns_number 15140
_diffrn_reflns_theta_full 25.00
_diffrn_reflns_theta_max 67.15
_diffrn_reflns_theta_min 4.72
_exptl_absorpt_coefficient_mu 5.527
_exptl_absorpt_correction_T_max 0.472
_exptl_absorpt_correction_T_min 0.428
_exptl_absorpt_correction_type multi-scan
_exptl_absorpt_process_details
;
CrysAlis (Oxford Diffraction, 2006)
;
_exptl_crystal_colour colorless
_exptl_crystal_density_diffrn 1.476
_exptl_crystal_density_method 'not measured'
_exptl_crystal_description block
_exptl_crystal_F_000 1568
_exptl_crystal_size_max 0.22
_exptl_crystal_size_mid 0.15
_exptl_crystal_size_min 0.14
_refine_diff_density_max 1.014
_refine_diff_density_min -0.928
_refine_diff_density_rms 0.115
_refine_ls_extinction_method none
_refine_ls_goodness_of_fit_ref 1.056
_refine_ls_hydrogen_treatment mixed
_refine_ls_matrix_type full
_refine_ls_number_parameters 466
_refine_ls_number_reflns 6002
_refine_ls_number_restraints 7
_refine_ls_restrained_S_all 1.056
_refine_ls_R_factor_all 0.1330
_refine_ls_R_factor_gt 0.0722
_refine_ls_shift/su_max 0.000
_refine_ls_shift/su_mean 0.000
_refine_ls_structure_factor_coef Fsqd
_refine_ls_weighting_details 'calc w=1/[\s^2^(Fo^2^)+(0.0977P)^2^+4.0520P] where P=(Fo^2^+2Fc^2^)/3'
_refine_ls_weighting_scheme calc
_refine_ls_wR_factor_gt 0.1716
_refine_ls_wR_factor_ref 0.2049
_reflns_number_gt 3568
_reflns_number_total 6002
_reflns_threshold_expression >2\s(I)
_cod_data_source_file c0ce00908c.txt
_cod_data_source_block Compound-1
_cod_original_sg_symbol_Hall '-P 2yn '
_cod_original_sg_symbol_H-M 'P 21/n '
_cod_database_code 7215313

loop_
_symmetry_equiv_pos_as_xyz
'x, y, z'
'-x+1/2, y+1/2, -z+1/2'
'-x, -y, -z'
'x-1/2, -y-1/2, z-1/2'

loop_
_atom_site_label
_atom_site_type_symbol
_atom_site_fract_x
_atom_site_fract_y
_atom_site_fract_z
_atom_site_U_iso_or_equiv
_atom_site_adp_type
_atom_site_occupancy
_atom_site_symmetry_multiplicity
_atom_site_calc_flag
_atom_site_refinement_flags
Cd1 Cd 0.69963(5) 0.09506(3) 0.39921(3) 0.0447(2) Uani 1 1 d .
C1 C 0.2938(8) 0.1291(5) 0.3091(5) 0.043(2) Uani 1 1 d .
C2 C 0.1749(8) 0.1108(5) 0.3342(5) 0.049(2) Uani 1 1 d .
H2 H 0.1751 0.0868 0.3775 0.059 Uiso 1 1 calc R
C3 C 0.0540(8) 0.1287(6) 0.2939(5) 0.055(2) Uani 1 1 d .
C4 C 0.0534(9) 0.1650(6) 0.2305(6) 0.062(3) Uani 1 1 d .
H4 H -0.0278 0.1763 0.2037 0.074 Uiso 1 1 calc R
C5 C 0.1744(9) 0.1850(6) 0.2061(5) 0.057(3) Uani 1 1 d .
C6 C 0.2939(9) 0.1660(5) 0.2452(5) 0.051(2) Uani 1 1 d .
H6 H 0.3750 0.1780 0.2287 0.061 Uiso 1 1 calc R
C7 C -0.0770(9) 0.1080(6) 0.3221(6) 0.060(3) Uani 1 1 d .
C8 C 0.4261(8) 0.1089(5) 0.3488(5) 0.046(2) Uani 1 1 d .
C9 C 0.7131(13) 0.4730(6) 0.5614(6) 0.082(4) Uani 1 1 d .
H9 H 0.6803 0.4769 0.6054 0.098 Uiso 1 1 calc R
C10 C 0.6930(15) 0.4098(6) 0.5242(7) 0.088(4) Uani 1 1 d .
H10 H 0.6447 0.3725 0.5422 0.106 Uiso 1 1 calc R
C11 C 0.7449(12) 0.4015(6) 0.4595(6) 0.067(3) Uani 1 1 d .
C12 C 0.8184(14) 0.4576(6) 0.4353(7) 0.087(4) Uani 1 1 d .
H12 H 0.8567 0.4526 0.3929 0.104 Uiso 1 1 calc R
C13 C 0.8356(14) 0.5219(6) 0.4741(6) 0.082(4) Uani 1 1 d .
H13 H 0.8857 0.5592 0.4573 0.099 Uiso 1 1 calc R
C14 C 0.7224(12) 0.2690(6) 0.4451(6) 0.071(3) Uani 1 1 d .
H14 H 0.7351 0.2577 0.4934 0.085 Uiso 1 1 calc R
C15 C 0.6885(15) 0.2608(7) 0.3328(7) 0.091(4) Uani 1 1 d .
H15 H 0.6735 0.2411 0.2872 0.110 Uiso 1 1 calc R
C16 C 0.6994(16) 0.3305(7) 0.3473(7) 0.095(5) Uani 1 1 d .
H16 H 0.6923 0.3680 0.3143 0.114 Uiso 1 1 calc R
C17 C 0.7820(12) 0.5994(6) 0.6475(5) 0.067(3) Uani 1 1 d .
C18 C 0.6859(14) 0.6402(7) 0.6717(6) 0.084(4) Uani 1 1 d .
H18 H 0.6329 0.6698 0.6400 0.101 Uiso 1 1 calc R
C19 C 0.6640(13) 0.6392(7) 0.7433(5) 0.076(3) Uani 1 1 d .
H19 H 0.5962 0.6672 0.7591 0.091 Uiso 1 1 calc R
C20 C 0.7429(11) 0.5967(6) 0.7902(5) 0.065(3) Uani 1 1 d .
C21 C 0.8475(11) 0.5571(7) 0.7678(6) 0.072(3) Uani 1 1 d .
H21 H 0.9037 0.5302 0.8004 0.086 Uiso 1 1 calc R
C22 C 0.8678(12) 0.5580(7) 0.6962(6) 0.074(3) Uani 1 1 d .
H22 H 0.9376 0.5314 0.6805 0.089 Uiso 1 1 calc R
C23 C 0.5899(11) 0.5773(6) 0.8835(6) 0.073(3) Uani 1 1 d .
H23 H 0.5101 0.5699 0.8540 0.088 Uiso 1 1 calc R
C24 C 0.6054(10) 0.5762(6) 0.9558(5) 0.066(3) Uani 1 1 d .
H24 H 0.5382 0.5673 0.9848 0.079 Uiso 1 1 calc R
C25 C 0.8010(10) 0.5992(6) 0.9224(5) 0.067(3) Uani 1 1 d .
H25 H 0.8922 0.6093 0.9232 0.080 Uiso 1 1 calc R
C26 C 0.7803(11) 0.6628(5) 0.5346(5) 0.058(3) Uani 1 1 d .
C27 C 0.6820(13) 0.6682(6) 0.4782(7) 0.081(4) Uani 1 1 d .
H27 H 0.6271 0.6288 0.4652 0.098 Uiso 1 1 calc R
C28 C 0.8594(11) 0.7224(6) 0.5535(5) 0.066(3) Uani 1 1 d .
H28 H 0.9265 0.7192 0.5919 0.079 Uiso 1 1 calc R
C29 C 0.8407(11) 0.7864(6) 0.5165(5) 0.065(3) Uani 1 1 d .
H29 H 0.8942 0.8263 0.5299 0.077 Uiso 1 1 calc R
C30 C 0.7403(11) 0.7906(6) 0.4585(5) 0.062(3) Uani 1 1 d .
C31 C 0.6640(13) 0.7324(6) 0.4404(7) 0.085(4) Uani 1 1 d .
H31 H 0.5976 0.7352 0.4017 0.102 Uiso 1 1 calc R
C32 C 0.7154(14) 0.8609(7) 0.3447(6) 0.082(4) Uani 1 1 d .
H32 H 0.7174 0.8234 0.3120 0.098 Uiso 1 1 calc R
C33 C 0.7113(10) 0.9220(6) 0.4423(5) 0.060(3) Uani 1 1 d .
H33 H 0.7117 0.9332 0.4904 0.072 Uiso 1 1 calc R
C34 C 0.7038(12) 0.9325(6) 0.3300(6) 0.069(3) Uani 1 1 d .
H34 H 0.7000 0.9526 0.2846 0.083 Uiso 1 1 calc R
C35 C 0.7794(13) 0.5310(6) 0.5367(5) 0.069(3) Uani 1 1 d .
N1 N 0.7989(11) 0.5974(5) 0.5738(5) 0.071(3) Uani 1 1 d .
N2 N 0.7227(10) 0.3369(5) 0.4193(5) 0.068(3) Uani 1 1 d .
N3 N 0.7026(9) 0.2217(4) 0.3951(5) 0.063(2) Uani 1 1 d .
N4 N 0.7136(8) 0.5913(5) 0.8620(4) 0.059(2) Uani 1 1 d .
N5 N 0.7394(7) 0.5908(5) 0.9791(4) 0.057(2) Uani 1 1 d .
N6 N 0.7236(8) 0.8550(4) 0.4175(4) 0.056(2) Uani 1 1 d .
N7 N 0.6987(7) 0.9705(4) 0.3909(4) 0.0443(17) Uani 1 1 d .
O1 O 0.1699(7) 0.2243(5) 0.1440(4) 0.079(2) Uani 1 1 d D
O2 O -0.1802(6) 0.1055(5) 0.2804(5) 0.086(3) Uani 1 1 d .
O3 O -0.0732(7) 0.0983(5) 0.3878(4) 0.075(2) Uani 1 1 d .
O4 O 0.4356(6) 0.0958(4) 0.4141(4) 0.070(2) Uani 1 1 d .
O5 O 0.5258(5) 0.1046(4) 0.3137(3) 0.0572(17) Uani 1 1 d .
O1W O 0.5934(10) 0.1173(9) 0.1776(5) 0.127(4) Uani 1 1 d D
O2W O 0.4356(10) 0.2305(8) 0.1092(6) 0.128(4) Uani 1 1 d D
H1 H 0.245(9) 0.234(11) 0.129(9) 0.192 Uiso 1 1 d D
H1WB H 0.667(11) 0.139(10) 0.191(9) 0.192 Uiso 1 1 d D
H1WC H 0.559(17) 0.109(11) 0.216(5) 0.192 Uiso 1 1 d D
H2WA H 0.493(16) 0.197(8) 0.121(9) 0.192 Uiso 1 1 d D
H2WB H 0.457(18) 0.247(9) 0.070(6) 0.192 Uiso 1 1 d D

loop_
_atom_site_aniso_label
_atom_site_aniso_U_11
_atom_site_aniso_U_22
_atom_site_aniso_U_33
_atom_site_aniso_U_23
_atom_site_aniso_U_13
_atom_site_aniso_U_12
Cd1 0.0398(3) 0.0497(4) 0.0431(3) 0.0005(4) -0.0018(2) 0.0012(3)
C1 0.036(4) 0.047(5) 0.046(5) 0.004(4) 0.002(4) 0.006(4)
C2 0.043(4) 0.057(6) 0.048(5) 0.003(4) 0.004(4) 0.001(4)
C3 0.037(4) 0.063(6) 0.062(6) 0.003(5) -0.001(4) 0.002(4)
C4 0.038(4) 0.083(8) 0.062(6) 0.011(6) -0.008(4) 0.013(5)
C5 0.055(5) 0.068(7) 0.048(5) 0.007(5) 0.000(4) 0.011(5)
C6 0.045(4) 0.060(6) 0.048(5) 0.008(5) 0.004(4) 0.000(4)
C7 0.043(5) 0.066(7) 0.073(7) -0.004(6) 0.010(5) -0.005(5)
C8 0.043(4) 0.046(6) 0.047(5) 0.004(4) -0.002(4) 0.006(4)
C9 0.130(10) 0.053(7) 0.068(7) 0.000(6) 0.034(7) -0.025(7)
C10 0.146(12) 0.043(7) 0.079(8) -0.004(7) 0.025(8) -0.018(7)
C11 0.107(8) 0.035(6) 0.062(6) 0.002(6) 0.025(6) -0.015(6)
C12 0.134(11) 0.057(8) 0.072(8) -0.010(6) 0.023(8) 0.000(7)
C13 0.129(10) 0.054(7) 0.067(7) -0.001(6) 0.027(7) -0.018(7)
C14 0.116(9) 0.034(7) 0.061(6) -0.010(5) 0.000(6) -0.005(6)
C15 0.155(13) 0.056(8) 0.058(7) 0.004(6) -0.012(8) 0.000(8)
C16 0.176(15) 0.049(8) 0.059(7) 0.001(6) 0.007(8) 0.002(8)
C17 0.109(8) 0.045(6) 0.048(5) 0.004(5) 0.011(5) 0.008(6)
C18 0.126(10) 0.068(8) 0.057(7) -0.004(6) 0.005(7) 0.034(8)
C19 0.101(8) 0.079(8) 0.047(6) -0.005(6) 0.005(6) 0.030(7)
C20 0.081(6) 0.071(7) 0.041(5) 0.001(6) 0.000(5) 0.018(6)
C21 0.076(7) 0.081(8) 0.058(6) 0.023(6) 0.006(5) 0.001(6)
C22 0.098(8) 0.076(8) 0.052(6) 0.016(6) 0.019(6) 0.018(7)
C23 0.070(6) 0.097(9) 0.049(6) -0.001(6) -0.007(5) -0.008(6)
C24 0.052(5) 0.092(9) 0.055(6) 0.000(6) 0.007(4) -0.016(5)
C25 0.064(5) 0.088(8) 0.046(5) -0.002(6) -0.008(4) 0.010(6)
C26 0.092(7) 0.032(6) 0.048(5) -0.006(4) 0.003(5) -0.004(5)
C27 0.112(9) 0.040(7) 0.085(8) -0.005(6) -0.018(7) -0.024(6)
C28 0.087(7) 0.058(7) 0.049(5) 0.005(5) -0.008(5) 0.003(6)
C29 0.087(7) 0.052(6) 0.052(6) -0.002(5) -0.003(5) -0.003(5)
C30 0.087(7) 0.051(7) 0.049(5) -0.001(5) 0.004(5) -0.004(6)
C31 0.103(9) 0.062(8) 0.081(8) 0.005(7) -0.028(7) -0.025(7)
C32 0.135(11) 0.066(9) 0.043(6) -0.009(6) 0.005(6) 0.007(7)
C33 0.072(6) 0.063(8) 0.046(5) -0.006(5) 0.008(5) 0.000(5)
C34 0.117(9) 0.045(6) 0.045(6) 0.004(5) 0.002(6) 0.003(6)
C35 0.121(9) 0.039(6) 0.049(6) -0.003(5) 0.021(6) -0.003(6)
N1 0.129(8) 0.033(5) 0.052(4) 0.004(4) 0.009(5) -0.009(5)
N2 0.108(7) 0.040(5) 0.058(5) -0.008(4) 0.014(5) 0.000(5)
N3 0.076(5) 0.040(5) 0.073(5) 0.001(5) 0.003(4) 0.003(4)
N4 0.063(5) 0.064(5) 0.047(4) 0.008(4) 0.002(3) 0.005(4)
N5 0.050(4) 0.075(6) 0.043(4) 0.001(4) -0.002(3) 0.000(4)
N6 0.076(5) 0.045(5) 0.046(5) -0.003(4) 0.000(4) 0.004(4)
N7 0.049(4) 0.036(4) 0.048(4) 0.003(4) 0.003(3) 0.012(3)
O1 0.073(4) 0.107(6) 0.057(4) 0.034(5) 0.001(4) 0.007(5)
O2 0.035(3) 0.128(7) 0.094(6) -0.009(5) 0.000(3) -0.003(4)
O3 0.054(4) 0.110(6) 0.066(4) 0.016(5) 0.019(3) -0.002(4)
O4 0.053(3) 0.099(6) 0.056(4) 0.020(4) -0.002(3) 0.014(4)
O5 0.037(3) 0.082(5) 0.052(3) 0.002(4) 0.001(3) 0.006(3)
O1W 0.081(6) 0.239(14) 0.062(5) -0.009(7) 0.009(4) 0.018(8)
O2W 0.101(7) 0.191(13) 0.097(7) 0.050(8) 0.035(6) -0.019(7)

loop_
_atom_type_symbol
_atom_type_description
_atom_type_scat_dispersion_real
_atom_type_scat_dispersion_imag
_atom_type_scat_source
C C 0.0181 0.0091 'International Tables Vol C Tables 4.2.6.8 and 6.1.1.4'
H H 0.0000 0.0000 'International Tables Vol C Tables 4.2.6.8 and 6.1.1.4'
N N 0.0311 0.0180 'International Tables Vol C Tables 4.2.6.8 and 6.1.1.4'
O O 0.0492 0.0322 'International Tables Vol C Tables 4.2.6.8 and 6.1.1.4'
Cd Cd 0.1185 4.6533 'International Tables Vol C Tables 4.2.6.8 and 6.1.1.4'

loop_
_geom_angle_atom_site_label_1
_geom_angle_atom_site_label_2
_geom_angle_atom_site_label_3
_geom_angle
_geom_angle_site_symmetry_1
_geom_angle_site_symmetry_3
O5 Cd1 N5 144.4(2) . 2_646
O5 Cd1 O3 128.5(2) . 1_655
N5 Cd1 O3 86.8(3) 2_646 1_655
O5 Cd1 N7 91.9(2) . 1_545
N5 Cd1 N7 91.8(3) 2_646 1_545
O3 Cd1 N7 90.9(3) 1_655 1_545
O5 Cd1 N3 84.8(3) . .
N5 Cd1 N3 93.7(3) 2_646 .
O3 Cd1 N3 87.4(3) 1_655 .
N7 Cd1 N3 174.2(3) 1_545 .
C2 C1 C6 120.6(8) . .
C2 C1 C8 121.4(8) . .
C6 C1 C8 118.0(8) . .
C1 C2 C3 119.1(9) . .
C1 C2 H2 120.5 . .
C3 C2 H2 120.5 . .
C4 C3 C2 120.6(9) . .
C4 C3 C7 120.8(8) . .
C2 C3 C7 118.6(9) . .
C3 C4 C5 120.0(8) . .
C3 C4 H4 120.0 . .
C5 C4 H4 120.0 . .
C6 C5 O1 122.2(9) . .
C6 C5 C4 119.3(9) . .
O1 C5 C4 118.5(8) . .
C5 C6 C1 120.3(8) . .
C5 C6 H6 119.9 . .
C1 C6 H6 119.9 . .
O2 C7 O3 124.0(9) . .
O2 C7 C3 118.8(10) . .
O3 C7 C3 117.1(9) . .
O4 C8 O5 122.0(7) . .
O4 C8 C1 120.3(8) . .
O5 C8 C1 117.6(8) . .
C10 C9 C35 122.9(11) . .
C10 C9 H9 118.5 . .
C35 C9 H9 118.5 . .
C9 C10 C11 119.9(11) . .
C9 C10 H10 120.0 . .
C11 C10 H10 120.0 . .
C12 C11 C10 118.3(11) . .
C12 C11 N2 120.9(10) . .
C10 C11 N2 120.8(10) . .
C11 C12 C13 120.4(12) . .
C11 C12 H12 119.8 . .
C13 C12 H12 119.8 . .
C35 C13 C12 121.1(11) . .
C35 C13 H13 119.5 . .
C12 C13 H13 119.5 . .
N3 C14 N2 112.2(10) . .
N3 C14 H14 123.9 . .
N2 C14 H14 123.9 . .
C16 C15 N3 109.9(11) . .
C16 C15 H15 125.1 . .
N3 C15 H15 125.1 . .
C15 C16 N2 107.1(11) . .
C15 C16 H16 126.5 . .
N2 C16 H16 126.5 . .
C18 C17 C22 119.4(10) . .
C18 C17 N1 121.2(10) . .
C22 C17 N1 119.4(11) . .
C17 C18 C19 121.3(11) . .
C17 C18 H18 119.3 . .
C19 C18 H18 119.3 . .
C20 C19 C18 119.5(11) . .
C20 C19 H19 120.3 . .
C18 C19 H19 120.3 . .
C19 C20 C21 120.6(10) . .
C19 C20 N4 119.3(10) . .
C21 C20 N4 120.0(9) . .
C20 C21 C22 119.5(10) . .
C20 C21 H21 120.3 . .
C22 C21 H21 120.3 . .
C21 C22 C17 119.5(11) . .
C21 C22 H22 120.2 . .
C17 C22 H22 120.2 . .
C24 C23 N4 107.3(9) . .
C24 C23 H23 126.3 . .
N4 C23 H23 126.3 . .
C23 C24 N5 108.1(9) . .
C23 C24 H24 126.0 . .
N5 C24 H24 126.0 . .
N5 C25 N4 110.8(9) . .
N5 C25 H25 124.6 . .
N4 C25 H25 124.6 . .
C27 C26 C28 118.9(9) . .
C27 C26 N1 120.5(9) . .
C28 C26 N1 120.7(9) . .
C26 C27 C31 120.1(10) . .
C26 C27 H27 119.9 . .
C31 C27 H27 119.9 . .
C29 C28 C26 121.1(9) . .
C29 C28 H28 119.5 . .
C26 C28 H28 119.5 . .
C28 C29 C30 119.2(10) . .
C28 C29 H29 120.4 . .
C30 C29 H29 120.4 . .
C31 C30 C29 119.3(10) . .
C31 C30 N6 120.5(9) . .
C29 C30 N6 120.1(9) . .
C30 C31 C27 121.4(10) . .
C30 C31 H31 119.3 . .
C27 C31 H31 119.3 . .
C34 C32 N6 106.1(10) . .
C34 C32 H32 127.0 . .
N6 C32 H32 127.0 . .
N7 C33 N6 112.4(9) . .
N7 C33 H33 123.8 . .
N6 C33 H33 123.8 . .
N7 C34 C32 110.1(9) . .
N7 C34 H34 124.9 . .
C32 C34 H34 124.9 . .
C9 C35 C13 117.2(10) . .
C9 C35 N1 123.7(10) . .
C13 C35 N1 119.0(10) . .
C35 N1 C26 118.7(8) . .
C35 N1 C17 118.8(9) . .
C26 N1 C17 117.7(9) . .
C14 N2 C16 105.8(9) . .
C14 N2 C11 126.8(9) . .
C16 N2 C11 127.4(9) . .
C14 N3 C15 105.1(9) . .
C14 N3 Cd1 131.2(8) . .
C15 N3 Cd1 123.7(8) . .
C25 N4 C23 106.7(8) . .
C25 N4 C20 127.4(9) . .
C23 N4 C20 126.0(8) . .
C25 N5 C24 107.2(8) . .
C25 N5 Cd1 135.7(6) . 2_656
C24 N5 Cd1 117.1(6) . 2_656
C33 N6 C32 106.2(9) . .
C33 N6 C30 126.8(8) . .
C32 N6 C30 127.0(9) . .
C33 N7 C34 105.2(8) . .
C33 N7 Cd1 129.1(6) . 1_565
C34 N7 Cd1 125.1(7) . 1_565
C5 O1 H1 117(10) . .
C7 O3 Cd1 100.3(6) . 1_455
C8 O5 Cd1 102.9(5) . .
H1WB O1W H1WC 105(3) . .
H2WA O2W H2WB 105(3) . .

loop_
_geom_bond_atom_site_label_1
_geom_bond_atom_site_label_2
_geom_bond_distance
_geom_bond_site_symmetry_2
Cd1 O5 2.239(5) .
Cd1 N5 2.309(7) 2_646
Cd1 O3 2.310(6) 1_655
Cd1 N7 2.312(7) 1_545
Cd1 N3 2.346(8) .
C1 C2 1.372(12) .
C1 C6 1.387(12) .
C1 C8 1.492(11) .
C2 C3 1.394(12) .
C2 H2 0.9300 .
C3 C4 1.372(14) .
C3 C7 1.521(13) .
C4 C5 1.395(14) .
C4 H4 0.9300 .
C5 C6 1.376(12) .
C5 O1 1.376(12) .
C6 H6 0.9300 .
C7 O2 1.225(12) .
C7 O3 1.249(13) .
C8 O4 1.249(11) .
C8 O5 1.262(10) .
C9 C10 1.366(15) .
C9 C35 1.373(15) .
C9 H9 0.9300 .
C10 C11 1.390(16) .
C10 H10 0.9300 .
C11 C12 1.382(16) .
C11 N2 1.419(13) .
C12 C13 1.397(16) .
C12 H12 0.9300 .
C13 C35 1.376(15) .
C13 H13 0.9300 .
C14 N3 1.285(12) .
C14 N2 1.348(13) .
C14 H14 0.9300 .
C15 C16 1.320(16) .
C15 N3 1.375(14) .
C15 H15 0.9300 .
C16 N2 1.358(15) .
C16 H16 0.9300 .
C17 C18 1.344(16) .
C17 C22 1.410(15) .
C17 N1 1.421(14) .
C18 C19 1.394(15) .
C18 H18 0.9300 .
C19 C20 1.365(14) .
C19 H19 0.9300 .
C20 C21 1.383(15) .
C20 N4 1.423(12) .
C21 C22 1.390(15) .
C21 H21 0.9300 .
C22 H22 0.9300 .
C23 C24 1.355(14) .
C23 N4 1.372(14) .
C23 H23 0.9300 .
C24 N5 1.389(11) .
C24 H24 0.9300 .
C25 N5 1.303(13) .
C25 N4 1.363(12) .
C25 H25 0.9300 .
C26 C27 1.368(14) .
C26 C28 1.380(14) .
C26 N1 1.420(13) .
C27 C31 1.388(16) .
C27 H27 0.9300 .
C28 C29 1.377(14) .
C28 H28 0.9300 .
C29 C30 1.401(13) .
C29 H29 0.9300 .
C30 C31 1.342(15) .
C30 N6 1.420(13) .
C31 H31 0.9300 .
C32 C34 1.357(16) .
C32 N6 1.372(13) .
C32 H32 0.9300 .
C33 N7 1.316(12) .
C33 N6 1.337(13) .
C33 H33 0.9300 .
C34 N7 1.354(12) .
C34 H34 0.9300 .
C35 N1 1.417(13) .
N5 Cd1 2.309(7) 2_656
N7 Cd1 2.312(7) 1_565
O1 H1 0.85(2) .
O3 Cd1 2.310(6) 1_455
O1W H1WB 0.85(2) .
O1W H1WC 0.85(2) .
O2W H2WA 0.85(2) .
O2W H2WB 0.85(2) .

loop_
_geom_hbond_atom_site_label_D
_geom_hbond_atom_site_label_H
_geom_hbond_atom_site_label_A
_geom_hbond_distance_DH
_geom_hbond_distance_HA
_geom_hbond_distance_DA
_geom_hbond_angle_DHA
_geom_hbond_site_symmetry_A
O1 H1 O2W 0.85(2) 1.99(6) 2.815(12) 163(19) .
O1W H1WB O2 0.85(2) 2.23(17) 2.817(11) 126(17) 1_655
O1W H1WC O5 0.85(2) 1.92(6) 2.742(11) 164(17) .
O2W H2WA O1W 0.85(2) 2.02(6) 2.843(18) 161(17) .

loop_
_geom_torsion_atom_site_label_1
_geom_torsion_atom_site_label_2
_geom_torsion_atom_site_label_3
_geom_torsion_atom_site_label_4
_geom_torsion
_geom_torsion_site_symmetry_1
_geom_torsion_site_symmetry_4
C6 C1 C2 C3 1.1(14) . .
C8 C1 C2 C3 -177.8(9) . .
C1 C2 C3 C4 -0.9(15) . .
C1 C2 C3 C7 179.9(9) . .
C2 C3 C4 C5 -0.6(16) . .
C7 C3 C4 C5 178.5(10) . .
C3 C4 C5 C6 2.0(16) . .
C3 C4 C5 O1 -177.0(10) . .
O1 C5 C6 C1 177.2(10) . .
C4 C5 C6 C1 -1.8(16) . .
C2 C1 C6 C5 0.2(15) . .
C8 C1 C6 C5 179.1(9) . .
C4 C3 C7 O2 20.1(16) . .
C2 C3 C7 O2 -160.8(10) . .
C4 C3 C7 O3 -156.2(11) . .
C2 C3 C7 O3 23.0(15) . .
C2 C1 C8 O4 -22.5(14) . .
C6 C1 C8 O4 158.6(9) . .
C2 C1 C8 O5 156.3(9) . .
C6 C1 C8 O5 -22.6(13) . .
C35 C9 C10 C11 2(2) . .
C9 C10 C11 C12 1(2) . .
C9 C10 C11 N2 -178.6(12) . .
C10 C11 C12 C13 -2(2) . .
N2 C11 C12 C13 177.7(12) . .
C11 C12 C13 C35 0(2) . .
N3 C15 C16 N2 0.9(19) . .
C22 C17 C18 C19 -4(2) . .
N1 C17 C18 C19 176.3(12) . .
C17 C18 C19 C20 1(2) . .
C18 C19 C20 C21 3(2) . .
C18 C19 C20 N4 -175.1(12) . .
C19 C20 C21 C22 -3.3(19) . .
N4 C20 C21 C22 174.5(11) . .
C20 C21 C22 C17 0.3(19) . .
C18 C17 C22 C21 3.3(19) . .
N1 C17 C22 C21 -177.0(11) . .
N4 C23 C24 N5 0.9(14) . .
C28 C26 C27 C31 0.8(19) . .
N1 C26 C27 C31 179.7(12) . .
C27 C26 C28 C29 -0.1(17) . .
N1 C26 C28 C29 -179.0(10) . .
C26 C28 C29 C30 -0.5(17) . .
C28 C29 C30 C31 0.4(17) . .
C28 C29 C30 N6 -177.0(10) . .
C29 C30 C31 C27 0(2) . .
N6 C30 C31 C27 177.7(12) . .
C26 C27 C31 C30 -1(2) . .
N6 C32 C34 N7 -2.7(15) . .
C10 C9 C35 C13 -5(2) . .
C10 C9 C35 N1 178.8(13) . .
C12 C13 C35 C9 4(2) . .
C12 C13 C35 N1 -179.6(12) . .
C9 C35 N1 C26 -137.5(12) . .
C13 C35 N1 C26 46.0(17) . .
C9 C35 N1 C17 17.1(19) . .
C13 C35 N1 C17 -159.3(12) . .
C27 C26 N1 C35 36.1(17) . .
C28 C26 N1 C35 -145.0(11) . .
C27 C26 N1 C17 -118.8(13) . .
C28 C26 N1 C17 60.1(16) . .
C18 C17 N1 C35 -117.2(14) . .
C22 C17 N1 C35 63.0(16) . .
C18 C17 N1 C26 37.7(18) . .
C22 C17 N1 C26 -142.1(11) . .
N3 C14 N2 C16 0.8(15) . .
N3 C14 N2 C11 -178.4(11) . .
C15 C16 N2 C14 -1.0(17) . .
C15 C16 N2 C11 178.2(12) . .
C12 C11 N2 C14 141.4(13) . .
C10 C11 N2 C14 -38.7(19) . .
C12 C11 N2 C16 -38(2) . .
C10 C11 N2 C16 142.3(15) . .
N2 C14 N3 C15 -0.2(14) . .
N2 C14 N3 Cd1 176.7(7) . .
C16 C15 N3 C14 -0.4(16) . .
C16 C15 N3 Cd1 -177.6(10) . .
O5 Cd1 N3 C14 140.2(11) . .
N5 Cd1 N3 C14 -4.2(11) 2_646 .
O3 Cd1 N3 C14 -90.7(11) 1_655 .
N7 Cd1 N3 C14 -164(2) 1_545 .
O5 Cd1 N3 C15 -43.4(10) . .
N5 Cd1 N3 C15 172.2(10) 2_646 .
O3 Cd1 N3 C15 85.6(10) 1_655 .
N7 Cd1 N3 C15 12(3) 1_545 .
N5 C25 N4 C23 0.2(13) . .
N5 C25 N4 C20 180.0(10) . .
C24 C23 N4 C25 -0.7(13) . .
C24 C23 N4 C20 179.6(11) . .
C19 C20 N4 C25 -130.5(12) . .
C21 C20 N4 C25 51.7(17) . .
C19 C20 N4 C23 49.2(17) . .
C21 C20 N4 C23 -128.6(13) . .
N4 C25 N5 C24 0.3(13) . .
N4 C25 N5 Cd1 -179.3(7) . 2_656
C23 C24 N5 C25 -0.8(14) . .
C23 C24 N5 Cd1 179.0(8) . 2_656
N7 C33 N6 C32 -1.3(12) . .
N7 C33 N6 C30 179.3(9) . .
C34 C32 N6 C33 2.3(14) . .
C34 C32 N6 C30 -178.2(10) . .
C31 C30 N6 C33 131.6(12) . .
C29 C30 N6 C33 -51.1(15) . .
C31 C30 N6 C32 -47.7(18) . .
C29 C30 N6 C32 129.6(13) . .
N6 C33 N7 C34 -0.3(11) . .
N6 C33 N7 Cd1 -171.8(6) . 1_565
C32 C34 N7 C33 1.9(13) . .
C32 C34 N7 Cd1 173.8(8) . 1_565
O2 C7 O3 Cd1 -8.3(14) . 1_455
C3 C7 O3 Cd1 167.8(8) . 1_455
O4 C8 O5 Cd1 -11.9(11) . .
C1 C8 O5 Cd1 169.4(7) . .
N5 Cd1 O5 C8 -0.2(9) 2_646 .
O3 Cd1 O5 C8 -171.8(6) 1_655 .
N7 Cd1 O5 C8 95.6(6) 1_545 .
N3 Cd1 O5 C8 -89.2(6) . .
